data_2218757
loop_
_publ_author_name
'Qu, Yuan'
'Zhang, Shi-lei'
'Teng, Lei'
'Xia, Xian-you'
'Zhang, Yong'

_publ_section_title
;
 2-(4-Aminophenyl)-1,3-benzoxazole
;
_journal_coeditor_code LH2630
_journal_issue 7
_journal_name_full 'Acta Crystallographica Section E'
_journal_page_first o1210
_journal_paper_doi 10.1107/S160053680801653X
_journal_volume 64
_journal_year 2008
_chemical_formula_iupac 'C13 H10 N2 O'
_chemical_formula_moiety 'C13 H10 N2 O'
_chemical_formula_sum 'C13 H10 N2 O'
_chemical_formula_weight 210.23
_chemical_name_systematic
;
2-(4-Aminophenyl)-1,3-benzoxazole
;
_space_group_IT_number 14
_symmetry_cell_setting monoclinic
_symmetry_space_group_name_Hall '-P 2yn'
_symmetry_space_group_name_H-M 'P 1 21/n 1'
_atom_sites_solution_hydrogens geom
_atom_sites_solution_primary direct
_atom_sites_solution_secondary difmap
_audit_creation_method SHELXL-97
_cell_angle_alpha 90.00
_cell_angle_beta 95.2430(10)
_cell_angle_gamma 90.00
_cell_formula_units_Z 4
_cell_length_a 4.1461(3)
_cell_length_b 19.5420(12)
_cell_length_c 12.7705(8)
_cell_measurement_reflns_used 1089
_cell_measurement_temperature 298(2)
_cell_measurement_theta_max 22.60
_cell_measurement_theta_min 2.63
_cell_volume 1030.38(12)
_computing_cell_refinement 'SAINT-Plus (Bruker, 2001)'
_computing_data_collection 'SMART (Bruker, 2001)'
_computing_data_reduction 'SAINT-Plus (Bruker, 2001)'
_computing_molecular_graphics 'SHELXTL (Sheldrick, 2008)'
_computing_publication_material 'SHELXTL (Sheldrick, 2008)'
_computing_structure_refinement 'SHELXL97 (Sheldrick, 2008)'
_computing_structure_solution 'SHELXS97 (Sheldrick, 2008)'
_diffrn_ambient_temperature 298(2)
_diffrn_measured_fraction_theta_full 0.998
_diffrn_measured_fraction_theta_max 0.998
_diffrn_measurement_device_type 'Bruker SMART CCD'
_diffrn_measurement_method '\f and \w scans'
_diffrn_radiation_monochromator graphite
_diffrn_radiation_source 'fine-focus sealed tube'
_diffrn_radiation_type MoK\a
_diffrn_radiation_wavelength 0.71073
_diffrn_reflns_av_R_equivalents 0.0862
_diffrn_reflns_av_sigmaI/netI 0.0777
_diffrn_reflns_limit_h_max 5
_diffrn_reflns_limit_h_min -4
_diffrn_reflns_limit_k_max 17
_diffrn_reflns_limit_k_min -23
_diffrn_reflns_limit_l_max 15
_diffrn_reflns_limit_l_min -14
_diffrn_reflns_number 4628
_diffrn_reflns_theta_full 25.50
_diffrn_reflns_theta_max 25.50
_diffrn_reflns_theta_min 1.91
_exptl_absorpt_coefficient_mu 0.088
_exptl_absorpt_correction_T_max 0.9869
_exptl_absorpt_correction_T_min 0.9740
_exptl_absorpt_correction_type multi-scan
_exptl_absorpt_process_details '(SADABS; Sheldrick, 2003)'
_exptl_crystal_colour brown
_exptl_crystal_density_diffrn 1.355
_exptl_crystal_description block
_exptl_crystal_F_000 440
_exptl_crystal_size_max 0.30
_exptl_crystal_size_mid 0.20
_exptl_crystal_size_min 0.15
_refine_diff_density_max 0.168
_refine_diff_density_min -0.220
_refine_ls_extinction_method none
_refine_ls_goodness_of_fit_ref 1.085
_refine_ls_hydrogen_treatment mixed
_refine_ls_matrix_type full
_refine_ls_number_parameters 151
_refine_ls_number_reflns 1902
_refine_ls_number_restraints 2
_refine_ls_restrained_S_all 1.085
_refine_ls_R_factor_all 0.1020
_refine_ls_R_factor_gt 0.0648
_refine_ls_shift/su_max 0.000
_refine_ls_shift/su_mean 0.000
_refine_ls_structure_factor_coef Fsqd
_refine_ls_weighting_details 'calc w=1/[\s^2^(Fo^2^)+(0.0636P)^2^+0.0374P] where P=(Fo^2^+2Fc^2^)/3'
_refine_ls_weighting_scheme calc
_refine_ls_wR_factor_gt 0.1367
_refine_ls_wR_factor_ref 0.1514
_reflns_number_gt 1315
_reflns_number_total 1902
_reflns_threshold_expression I>2\s(I)
_cod_data_source_file lh2630.cif
_cod_data_source_block I
_cod_original_sg_symbol_H-M 'P 21/n'
_cod_database_code 2218757
_cod_database_fobs_code 2218757

loop_
_symmetry_equiv_pos_as_xyz
'x, y, z'
'-x+1/2, y+1/2, -z+1/2'
'-x, -y, -z'
'x-1/2, -y-1/2, z-1/2'

loop_
_atom_site_type_symbol
_atom_site_label
_atom_site_fract_x
_atom_site_fract_y
_atom_site_fract_z
_atom_site_U_iso_or_equiv
_atom_site_adp_type
_atom_site_calc_flag
_atom_site_refinement_flags
_atom_site_occupancy
O O1 1.1291(4) 0.93054(9) 0.09030(12) 0.0548(5) Uani d . 1
N N1 1.0571(5) 0.89549(10) 0.25399(15) 0.0508(6) Uani d . 1
C C8 0.8394(6) 0.82440(13) 0.10509(18) 0.0471(6) Uani d . 1
C C7 1.0044(6) 0.88277(13) 0.15444(18) 0.0472(6) Uani d . 1
C C13 0.6743(6) 0.77900(13) 0.16499(19) 0.0522(7) Uani d . 1
H H13 0.6617 0.7882 0.2360 0.063 Uiso calc R 1
C C11 0.5492(6) 0.70536(14) 0.01598(19) 0.0511(7) Uani d . 1
C C1 1.2748(6) 0.97814(13) 0.15893(18) 0.0488(7) Uani d . 1
N N2 0.4179(7) 0.64627(14) -0.02632(19) 0.0746(8) Uani d D 1
H H2B 0.430(7) 0.6376(13) -0.0924(9) 0.0900(10) Uiso d D 1
H H2A 0.300(6) 0.6220(12) 0.0115(19) 0.0900(10) Uiso d D 1
C C6 1.2309(6) 0.95673(13) 0.25916(18) 0.0487(7) Uani d . 1
C C12 0.5301(6) 0.72124(13) 0.1221(2) 0.0561(7) Uani d . 1
H H12 0.4183 0.6923 0.1638 0.067 Uiso calc R 1
C C9 0.8540(6) 0.80871(14) -0.00072(18) 0.0529(7) Uani d . 1
H H9 0.9622 0.8382 -0.0428 0.064 Uiso calc R 1
C C2 1.4362(7) 1.03717(14) 0.1363(2) 0.0630(8) Uani d . 1
H H2 1.4620 1.0504 0.0676 0.076 Uiso calc R 1
C C5 1.3567(7) 0.99539(15) 0.3444(2) 0.0615(8) Uani d . 1
H H5 1.3315 0.9819 0.4130 0.074 Uiso calc R 1
C C10 0.7122(6) 0.75067(14) -0.04423(19) 0.0556(7) Uani d . 1
H H10 0.7254 0.7415 -0.1152 0.067 Uiso calc R 1
C C3 1.5567(7) 1.07529(15) 0.2214(2) 0.0664(8) Uani d . 1
H H3 1.6650 1.1159 0.2103 0.080 Uiso calc R 1
C C4 1.5205(7) 1.05458(16) 0.3237(2) 0.0640(8) Uani d . 1
H H4 1.6088 1.0812 0.3795 0.077 Uiso calc R 1

loop_
_atom_site_aniso_label
_atom_site_aniso_U_11
_atom_site_aniso_U_22
_atom_site_aniso_U_33
_atom_site_aniso_U_12
_atom_site_aniso_U_13
_atom_site_aniso_U_23
O1 0.0637(12) 0.0592(12) 0.0423(10) 0.0044(9) 0.0097(8) 0.0024(9)
N1 0.0542(13) 0.0567(15) 0.0422(12) 0.0052(11) 0.0075(9) 0.0029(10)
C8 0.0499(15) 0.0475(16) 0.0443(14) 0.0116(12) 0.0062(11) 0.0034(12)
C7 0.0491(15) 0.0520(17) 0.0419(14) 0.0135(13) 0.0115(11) 0.0073(12)
C13 0.0545(16) 0.0579(19) 0.0453(15) 0.0110(14) 0.0119(12) -0.0013(13)
C11 0.0529(16) 0.0502(17) 0.0502(15) 0.0121(13) 0.0053(12) -0.0028(13)
C1 0.0528(16) 0.0470(16) 0.0469(15) 0.0099(13) 0.0059(11) -0.0013(12)
N2 0.097(2) 0.0717(19) 0.0584(15) -0.0086(15) 0.0221(14) -0.0112(14)
C6 0.0493(15) 0.0537(17) 0.0439(14) 0.0127(13) 0.0082(11) 0.0023(12)
C12 0.0601(17) 0.0587(19) 0.0518(16) 0.0057(14) 0.0173(13) 0.0044(13)
C9 0.0594(17) 0.0594(18) 0.0410(14) 0.0089(14) 0.0103(11) 0.0072(12)
C2 0.071(2) 0.063(2) 0.0568(17) 0.0044(16) 0.0167(14) 0.0039(15)
C5 0.0651(18) 0.072(2) 0.0468(16) 0.0091(16) 0.0051(13) -0.0044(14)
C10 0.0680(18) 0.0591(19) 0.0408(14) 0.0067(15) 0.0111(13) -0.0006(13)
C3 0.067(2) 0.063(2) 0.070(2) -0.0023(15) 0.0143(15) -0.0052(16)
C4 0.0577(18) 0.069(2) 0.0643(19) 0.0032(16) 0.0024(14) -0.0143(15)

loop_
_atom_type_symbol
_atom_type_description
_atom_type_scat_dispersion_real
_atom_type_scat_dispersion_imag
_atom_type_scat_source
C C 0.0033 0.0016 'International Tables Vol C Tables 4.2.6.8 and 6.1.1.4'
H H 0.0000 0.0000 'International Tables Vol C Tables 4.2.6.8 and 6.1.1.4'
N N 0.0061 0.0033 'International Tables Vol C Tables 4.2.6.8 and 6.1.1.4'
O O 0.0106 0.0060 'International Tables Vol C Tables 4.2.6.8 and 6.1.1.4'

loop_
_geom_angle_atom_site_label_1
_geom_angle_atom_site_label_2
_geom_angle_atom_site_label_3
_geom_angle
C7 O1 C1 104.26(18)
C7 N1 C6 104.6(2)
C13 C8 C9 117.4(2)
C13 C8 C7 120.0(2)
C9 C8 C7 122.4(2)
N1 C7 O1 114.6(2)
N1 C7 C8 127.7(2)
O1 C7 C8 117.7(2)
C12 C13 C8 121.7(2)
C12 C13 H13 119.2
C8 C13 H13 119.2
N2 C11 C10 121.1(2)
N2 C11 C12 121.0(2)
C10 C11 C12 117.9(2)
C6 C1 C2 123.9(2)
C6 C1 O1 107.4(2)
C2 C1 O1 128.7(2)
C11 N2 H2B 119.6(19)
C11 N2 H2A 118(2)
H2B N2 H2A 122(3)
C1 C6 C5 119.5(3)
C1 C6 N1 109.2(2)
C5 C6 N1 131.3(2)
C13 C12 C11 120.6(2)
C13 C12 H12 119.7
C11 C12 H12 119.7
C10 C9 C8 121.4(2)
C10 C9 H9 119.3
C8 C9 H9 119.3
C3 C2 C1 115.9(3)
C3 C2 H2 122.0
C1 C2 H2 122.0
C4 C5 C6 117.5(2)
C4 C5 H5 121.2
C6 C5 H5 121.2
C9 C10 C11 121.0(2)
C9 C10 H10 119.5
C11 C10 H10 119.5
C2 C3 C4 121.6(3)
C2 C3 H3 119.2
C4 C3 H3 119.2
C5 C4 C3 121.5(3)
C5 C4 H4 119.3
C3 C4 H4 119.3

loop_
_geom_bond_atom_site_label_1
_geom_bond_atom_site_label_2
_geom_bond_distance
O1 C7 1.374(3)
O1 C1 1.379(3)
N1 C7 1.294(3)
N1 C6 1.395(3)
C8 C13 1.392(3)
C8 C9 1.392(3)
C8 C7 1.445(4)
C13 C12 1.368(3)
C13 H13 0.9300
C11 N2 1.367(4)
C11 C10 1.388(3)
C11 C12 1.399(3)
C1 C6 1.374(3)
C1 C2 1.378(4)
N2 H2B 0.868(10)
N2 H2A 0.859(10)
C6 C5 1.387(3)
C12 H12 0.9300
C9 C10 1.372(3)
C9 H9 0.9300
C2 C3 1.373(4)
C2 H2 0.9300
C5 C4 1.379(4)
C5 H5 0.9300
C10 H10 0.9300
C3 C4 1.389(4)
C3 H3 0.9300
C4 H4 0.9300

loop_
_geom_hbond_atom_site_label_D
_geom_hbond_atom_site_label_H
_geom_hbond_atom_site_label_A
_geom_hbond_site_symmetry_A
_geom_hbond_distance_DH
_geom_hbond_distance_HA
_geom_hbond_distance_DA
_geom_hbond_angle_DHA
N2 H2B N1 4_575 0.868(10) 2.174(12) 3.028(3) 168(3)

loop_
_geom_torsion_atom_site_label_1
_geom_torsion_atom_site_label_2
_geom_torsion_atom_site_label_3
_geom_torsion_atom_site_label_4
_geom_torsion
C6 N1 C7 O1 0.1(3)
C6 N1 C7 C8 178.5(2)
C1 O1 C7 N1 -0.1(3)
C1 O1 C7 C8 -178.7(2)
C13 C8 C7 N1 9.5(4)
C9 C8 C7 N1 -166.4(2)
C13 C8 C7 O1 -172.1(2)
C9 C8 C7 O1 12.0(3)
C9 C8 C13 C12 -0.3(4)
C7 C8 C13 C12 -176.4(2)
C7 O1 C1 C6 0.1(2)
C7 O1 C1 C2 -179.6(2)
C2 C1 C6 C5 -0.7(4)
O1 C1 C6 C5 179.6(2)
C2 C1 C6 N1 179.7(2)
O1 C1 C6 N1 0.0(3)
C7 N1 C6 C1 -0.1(3)
C7 N1 C6 C5 -179.6(3)
C8 C13 C12 C11 1.1(4)
N2 C11 C12 C13 177.1(3)
C10 C11 C12 C13 -1.4(4)
C13 C8 C9 C10 -0.2(4)
C7 C8 C9 C10 175.9(2)
C6 C1 C2 C3 0.1(4)
O1 C1 C2 C3 179.7(2)
C1 C6 C5 C4 0.4(4)
N1 C6 C5 C4 179.9(2)
C8 C9 C10 C11 -0.1(4)
N2 C11 C10 C9 -177.6(3)
C12 C11 C10 C9 0.9(4)
C1 C2 C3 C4 0.9(4)
C6 C5 C4 C3 0.5(4)
C2 C3 C4 C5 -1.2(4)

loop_
_cod_related_entry_id
_cod_related_entry_database
_cod_related_entry_code
1 ChemSpider 80067
